data_7240990
loop_
_publ_author_name
'Deekamwong, Krittanun'
'Usov, Pavel M.'
'Ohtsu, Hiroyoshi'
'Kawano, Masaki'

_publ_section_title
;
 Pyridinium modification of a hexaazaphenalene skeleton: structure and
 spectroelectrochemical analysis
;
_journal_name_full CrystEngComm
_journal_paper_doi 10.1039/D0CE00850H
_journal_year 2020
_chemical_formula_moiety '2(C22 H12 N9), 1.983(C16 H36 N), 11.894(H2 O), 2.106(O), 0.277(C H2)'
_chemical_formula_sum 'C76 H119.79 N20 O14'
_chemical_formula_weight 1537.70
_chemical_name_systematic TBATPHAP
_chemical_properties_physical Hygroscopic,Photo-sensitive
_space_group_crystal_system monoclinic
_space_group_IT_number 14
_space_group_name_Hall '-P 2ybc'
_space_group_name_H-M_alt 'P 1 21/c 1'
_atom_sites_solution_hydrogens mixed
_atom_sites_solution_primary dual
_audit_creation_date 2020-04-09
_audit_creation_method
;
Olex2 1.3
(compiled 2020.02.04 svn.rd84adfe8 for OlexSys, GUI svn.r6032)
;
_audit_update_record
;
2020-06-05 deposited with the CCDC.	2020-08-04 downloaded from the CCDC.
;
_cell_angle_alpha 90
_cell_angle_beta 90.527(4)
_cell_angle_gamma 90
_cell_formula_units_Z 4
_cell_length_a 18.7617(8)
_cell_length_b 21.4672(9)
_cell_length_c 20.4528(8)
_cell_measurement_reflns_used 18855
_cell_measurement_temperature 123(2)
_cell_measurement_theta_max 30.2550
_cell_measurement_theta_min 2.4200
_cell_volume 8237.2(6)
_computing_cell_refinement 'CrysAlisPro 1.171.39.43c (Rigaku OD, 2018)'
_computing_data_collection 'CrysAlisPro 1.171.39.43c (Rigaku OD, 2018)'
_computing_data_reduction 'CrysAlisPro 1.171.39.43c (Rigaku OD, 2018)'
_computing_molecular_graphics 'Olex2 1.3 (Dolomanov et al., 2009)'
_computing_publication_material 'Olex2 1.3 (Dolomanov et al., 2009)'
_computing_structure_refinement 'SHELXL 2018/3 (Sheldrick, 2015)'
_computing_structure_solution 'SHELXT 2014/5 (Sheldrick, 2014)'
_diffrn_ambient_temperature 123(2)
_diffrn_detector 'CCD plate'
_diffrn_measured_fraction_theta_full 0.998
_diffrn_measured_fraction_theta_max 0.994
_diffrn_measurement_details
;
List of Runs (angles in degrees, time in seconds):

  # Type    Start    End  Width  t~exp~   \w     \q     \k     \f   Frames
#--------------------------------------------------------------------------
  1  \w   -115.00  65.00   0.50    8.00    --  -25.00  45.00   0.00  360
  2  \w   -115.00  65.00   0.50    8.00    --  -25.00  45.00  90.00  360
  3  \w   -115.00  65.00   0.50    8.00    --  -25.00  45.00 180.00  360
  4  \w   -115.00  65.00   0.50    8.00    --  -25.00  45.00 240.00  360
;
_diffrn_measurement_device 'abstract diffractometer'
_diffrn_measurement_device_type 'dtrek-CrysAlisPro-abstract goniometer imported rigaku-d*trek images'
_diffrn_measurement_method '\w scans'
_diffrn_orient_matrix_type 'CrysAlisPro convention (1999,Acta A55,543-557)'
_diffrn_orient_matrix_UB_11 -0.0003884000
_diffrn_orient_matrix_UB_12 -0.0330232000
_diffrn_orient_matrix_UB_13 -0.0011317000
_diffrn_orient_matrix_UB_21 0.0153721000
_diffrn_orient_matrix_UB_22 -0.0011156000
_diffrn_orient_matrix_UB_23 0.0317930000
_diffrn_orient_matrix_UB_31 -0.0345413000
_diffrn_orient_matrix_UB_32 -0.0001153000
_diffrn_orient_matrix_UB_33 0.0138029000
_diffrn_radiation_monochromator graphite
_diffrn_radiation_probe x-ray
_diffrn_radiation_type 'Mo K\a'
_diffrn_radiation_wavelength 0.71073
_diffrn_reflns_av_R_equivalents 0.2004
_diffrn_reflns_av_unetI/netI 0.1485
_diffrn_reflns_Laue_measured_fraction_full 0.998
_diffrn_reflns_Laue_measured_fraction_max 0.994
_diffrn_reflns_limit_h_max 24
_diffrn_reflns_limit_h_min -24
_diffrn_reflns_limit_k_max 27
_diffrn_reflns_limit_k_min -27
_diffrn_reflns_limit_l_max 26
_diffrn_reflns_limit_l_min -26
_diffrn_reflns_number 114625
_diffrn_reflns_point_group_measured_fraction_full 0.998
_diffrn_reflns_point_group_measured_fraction_max 0.994
_diffrn_reflns_theta_full 25.242
_diffrn_reflns_theta_max 27.559
_diffrn_reflns_theta_min 2.578
_diffrn_source 'fine-focus sealed X-ray tube'
_diffrn_source_type 'Enhance (Mo) X-ray Source'
_exptl_absorpt_coefficient_mu 0.087
_exptl_absorpt_correction_T_max 1.00000
_exptl_absorpt_correction_T_min 0.89585
_exptl_absorpt_correction_type multi-scan
_exptl_absorpt_process_details
;
CrysAlisPro 1.171.39.43c (Rigaku Oxford Diffraction, 2018)
Empirical absorption correction using spherical harmonics,
 implemented in SCALE3 ABSPACK scaling algorithm.
;
_exptl_crystal_colour Yellow
_exptl_crystal_density_diffrn 1.240
_exptl_crystal_description Plate
_exptl_crystal_F_000 3311
_exptl_crystal_recrystallization_method 'Re-crystallisation from solvent: DMSO/H2O'
_exptl_crystal_size_max 0.077
_exptl_crystal_size_mid 0.067
_exptl_crystal_size_min 0.022
_refine_diff_density_max 0.501
_refine_diff_density_min -0.416
_refine_diff_density_rms 0.067
_refine_ls_extinction_method none
_refine_ls_goodness_of_fit_ref 1.015
_refine_ls_hydrogen_treatment mixed
_refine_ls_matrix_type full
_refine_ls_number_parameters 1055
_refine_ls_number_reflns 18933
_refine_ls_number_restraints 47
_refine_ls_restrained_S_all 1.015
_refine_ls_R_factor_all 0.2122
_refine_ls_R_factor_gt 0.0896
_refine_ls_shift/su_max 0.000
_refine_ls_shift/su_mean 0.000
_refine_ls_structure_factor_coef Fsqd
_refine_ls_weighting_details 'w=1/[\s^2^(Fo^2^)+(0.0831P)^2^+0.6230P] where P=(Fo^2^+2Fc^2^)/3'
_refine_ls_weighting_scheme calc
_refine_ls_wR_factor_gt 0.1741
_refine_ls_wR_factor_ref 0.2239
_reflns_Friedel_coverage 0.000
_reflns_number_gt 8166
_reflns_number_total 18933
_reflns_threshold_expression 'I > 2\s(I)'
_cod_data_source_file d0ce00850h2.cif
_cod_data_source_block TBATPHAP
_cod_database_code 7240990
_shelx_shelxl_version_number 2018/3
_chemical_oxdiff_formula C22H12N9
_shelx_space_group_comment
;
The symmetry employed for this shelxl refinement is uniquely defined
by the following loop, which should always be used as a source of
symmetry information in preference to the above space-group names.
They are only intended as comments.
;
_reflns_odcompleteness_completeness 99.32
_reflns_odcompleteness_iscentric 1
_reflns_odcompleteness_theta 27.50
_olex2_refinement_description
;
1. Fixed Uiso
 At 1.2 times of:
  All C(H) groups, All C(H,H) groups
 At 1.5 times of:
  All C(H,H,H) groups, All O(H,H) groups
2. Restrained distances
 C3-H3F
 0.97 with sigma of 0.02
 C3-H3E
 0.97 with sigma of 0.02
 H3F-H3E
 1.57 with sigma of 0.04
3. Rigid bond restraints
 C18E, C17E, C16E, C15E
 with sigma for 1-2 distances of 0.01 and sigma for 1-3 distances of 0.01
 C17E, C3
 with sigma for 1-2 distances of 0.01 and sigma for 1-3 distances of 0.01
4. Uiso/Uaniso restraints and constraints
C18E \\sim C17E \\sim C16E \\sim C15E: within 2A with sigma of 0.04 and sigma
for terminal atoms of 0.08 within 2A
C3 \\sim C17E: within 2A with sigma of 0.04 and sigma for terminal atoms of
0.08 within 2A
Uanis(O15) = Uanis(O10)
5. Rigid body (RIGU) restrains
 C18E, C17E, C16E, C15E
 with sigma for 1-2 distances of 0.004 and sigma for 1-3 distances of 0.004
 C17E, C3
 with sigma for 1-2 distances of 0.004 and sigma for 1-3 distances of 0.004
6. Others
 Sof(C3)=Sof(H3E)=Sof(H3F)=1-FVAR(1)
 Sof(C17E)=Sof(H17D)=Sof(H17E)=FVAR(1)
 Sof(O15)=1-FVAR(2)
 Sof(O10)=Sof(H10E)=Sof(H10F)=FVAR(2)
7.a Free rotating group:
 O5(H5C,H5D), O2(H2C,H2D), O1(H1A,H1B), O4(H4A,H4B), O6(H6C,H6D), O14(H14C,
 H14D), O13(H13G,H13H), O3(H3C,H3D), O9(H9A,H9B), O7(H7A,H7B), O8(H8A,H8B),
 O10(H10E,H10F)
7.b Secondary CH2 refined with riding coordinates:
 C2C(H2CA,H2CB), C3C(H3CA,H3CB), C4C(H4CA,H4CB), C6C(H6CA,H6CB), C7C(H7CA,
 H7CB), C8C(H8CA,H8CB), C10C(H10A,H10B), C11C(H11A,H11B), C12C(H12A,H12B),
 C14C(H14A,H14B), C15C(H15A,H15B), C16C(H16A,H16B), C2D(H2DA,H2DB), C3D(H3DA,
 H3DB), C4D(H4DA,H4DB), C6D(H6DA,H6DB), C7D(H7DA,H7DB), C8D(H8DA,H8DB),
 C10D(H10C,H10D), C11D(H11C,H11D), C12D(H12C,H12D), C15E(H15C,H15D), C16E(H16C,
 H16D), C17E(H17D,H17E)
7.c Aromatic/amide H refined with riding coordinates:
 C2B(H2B), C3B(H3B), C5B(H5B), C6B(H6B), C21B(H21B), C22B(H22B), C24B(H24B),
 C25B(H25B), C27B(H27B), C28B(H28B), C30B(H30B), C31B(H31B), C2A(H2A), C3A(H3A),
  C5A(H5A), C6A(H6A), C21A(H21A), C22A(H22A), C24A(H24A), C25A(H25A),
 C27A(H27A), C28A(H28A), C30A(H30A), C31A(H31A)
7.d Idealised Me refined as rotating group:
 C5C(H5CA,H5CB,H5CC), C9C(H9CA,H9CB,H9CC), C13C(H13A,H13B,H13C), C17C(H17A,
 H17B,H17C), C5D(H5DA,H5DB,H5DC), C9D(H9DA,H9DB,H9DC), C13D(H13D,H13E,H13F),
 C18E(H18A,H18B,H18C)
;
_olex2_submission_special_instructions 'No special instructions were received'
_oxdiff_exptl_absorpt_empirical_details
;
Empirical correction (ABSPACK) includes:
- Absorption correction using spherical harmonics
- Frame scaling
- Detector area scaling
;
_oxdiff_exptl_absorpt_empirical_full_max 1.116
_oxdiff_exptl_absorpt_empirical_full_min 0.923

loop_
_space_group_symop_operation_xyz
'x, y, z'
'-x, y+1/2, -z+1/2'
'-x, -y, -z'
'x, -y-1/2, z-1/2'

loop_
_atom_site_label
_atom_site_type_symbol
_atom_site_fract_x
_atom_site_fract_y
_atom_site_fract_z
_atom_site_U_iso_or_equiv
_atom_site_adp_type
_atom_site_occupancy
_atom_site_site_symmetry_order
_atom_site_calc_flag
_atom_site_refinement_flags_posn
_atom_site_refinement_flags_adp
_atom_site_refinement_flags_occupancy
_atom_site_disorder_assembly
_atom_site_disorder_group
N1B N 0.26050(16) 0.42199(15) 0.26741(16) 0.0326(8) Uani 1 1 d . . . A 2
C2B C 0.2895(2) 0.42474(18) 0.20781(19) 0.0330(10) Uani 1 1 d . . . A 2
H2B H 0.258779 0.425067 0.171837 0.040 Uiso 1 1 calc R U . A 2
C3B C 0.36150(19) 0.42710(17) 0.19629(17) 0.0267(9) Uani 1 1 d . . . A 2
H3B H 0.378370 0.428662 0.153710 0.032 Uiso 1 1 calc R U . A 2
C4B C 0.40878(18) 0.42713(16) 0.24889(17) 0.0227(8) Uani 1 1 d . . . A 2
C5B C 0.37945(18) 0.42530(16) 0.31128(17) 0.0249(8) Uani 1 1 d . . . A 2
H5B H 0.408909 0.425640 0.348095 0.030 Uiso 1 1 calc R U . A 2
C6B C 0.3068(2) 0.42301(17) 0.31792(18) 0.0300(9) Uani 1 1 d . . . A 2
H6B H 0.288439 0.422093 0.359996 0.036 Uiso 1 1 calc R U . A 2
C7B C 0.48709(18) 0.42802(15) 0.23975(16) 0.0210(8) Uani 1 1 d . . . A 2
N8B N 0.50880(15) 0.43235(13) 0.17738(14) 0.0239(7) Uani 1 1 d . . . A 2
C9B C 0.58041(18) 0.43204(15) 0.16836(17) 0.0213(8) Uani 1 1 d . . . A 2
N10B N 0.60680(15) 0.43503(13) 0.10714(13) 0.0238(7) Uani 1 1 d . . . A 2
C11B C 0.67869(19) 0.43578(16) 0.10375(17) 0.0227(8) Uani 1 1 d . . . A 2
N12B N 0.72719(15) 0.43244(13) 0.15206(13) 0.0234(7) Uani 1 1 d . . . A 2
C13B C 0.70029(18) 0.42789(15) 0.21366(17) 0.0212(8) Uani 1 1 d . . . A 2
N14B N 0.74512(14) 0.42220(13) 0.26564(13) 0.0214(7) Uani 1 1 d . . . A 2
C15B C 0.71318(19) 0.41816(15) 0.32376(17) 0.0220(8) Uani 1 1 d . . . A 2
N16B N 0.64337(15) 0.41895(13) 0.33797(13) 0.0235(7) Uani 1 1 d . . . A 2
C17B C 0.59863(18) 0.42365(15) 0.28595(16) 0.0210(8) Uani 1 1 d . . . A 2
N18B N 0.52703(14) 0.42388(13) 0.29474(13) 0.0206(7) Uani 1 1 d . . . A 2
C19B C 0.62646(19) 0.42809(15) 0.22250(16) 0.0214(8) Uani 1 1 d . . . A 2
C20B C 0.70850(19) 0.44024(16) 0.03602(16) 0.0236(8) Uani 1 1 d . . . A 2
C21B C 0.6648(2) 0.44172(17) -0.01846(17) 0.0274(9) Uani 1 1 d . . . A 2
H21B H 0.615612 0.439030 -0.014149 0.033 Uiso 1 1 calc R U . A 2
C22B C 0.6951(2) 0.44729(18) -0.07983(18) 0.0320(10) Uani 1 1 d . . . A 2
H22B H 0.664749 0.447620 -0.116069 0.038 Uiso 1 1 calc R U . A 2
N23B N 0.76484(17) 0.45217(15) -0.09001(15) 0.0332(8) Uani 1 1 d . . . A 2
C24B C 0.8065(2) 0.45057(18) -0.03646(18) 0.0336(10) Uani 1 1 d . . . A 2
H24B H 0.855519 0.453585 -0.041964 0.040 Uiso 1 1 calc R U . A 2
C25B C 0.78104(19) 0.44469(18) 0.02643(17) 0.0298(9) Uani 1 1 d . . . A 2
H25B H 0.812429 0.443756 0.061882 0.036 Uiso 1 1 calc R U . A 2
C26B C 0.76231(18) 0.41022(16) 0.38091(16) 0.0219(8) Uani 1 1 d . . . A 2
C27B C 0.73804(19) 0.39018(17) 0.44114(17) 0.0262(9) Uani 1 1 d . . . A 2
H27B H 0.689622 0.383675 0.447662 0.031 Uiso 1 1 calc R U . A 2
C28B C 0.7864(2) 0.37993(18) 0.49149(18) 0.0325(10) Uani 1 1 d . . . A 2
H28B H 0.769156 0.365889 0.531361 0.039 Uiso 1 1 calc R U . A 2
N29B N 0.85689(16) 0.38923(14) 0.48576(14) 0.0287(8) Uani 1 1 d . . . A 2
C30B C 0.87932(19) 0.41061(17) 0.42816(17) 0.0269(9) Uani 1 1 d . . . A 2
H30B H 0.927698 0.418736 0.423501 0.032 Uiso 1 1 calc R U . A 2
C31B C 0.83465(18) 0.42141(16) 0.37482(17) 0.0228(8) Uani 1 1 d . . . A 2
H31B H 0.853040 0.435945 0.335599 0.027 Uiso 1 1 calc R U . A 2
N1A N 0.69142(15) 0.42130(14) 0.66342(15) 0.0266(7) Uani 1 1 d . . . B 2
C2A C 0.66429(19) 0.41227(17) 0.72304(18) 0.0285(9) Uani 1 1 d . . . B 2
H2A H 0.695837 0.406394 0.757837 0.034 Uiso 1 1 calc R U . B 2
C3A C 0.59252(18) 0.41120(16) 0.73567(17) 0.0229(8) Uani 1 1 d . . . B 2
H3A H 0.576652 0.405130 0.778142 0.028 Uiso 1 1 calc R U . B 2
C4A C 0.54328(17) 0.41925(15) 0.68451(16) 0.0184(8) Uani 1 1 d . . . B 2
C5A C 0.57125(18) 0.43025(16) 0.62293(17) 0.0229(8) Uani 1 1 d . . . B 2
H5A H 0.540909 0.437024 0.587420 0.028 Uiso 1 1 calc R U . B 2
C6A C 0.64414(18) 0.43109(16) 0.61454(18) 0.0240(8) Uani 1 1 d . . . B 2
H6A H 0.661559 0.438839 0.572904 0.029 Uiso 1 1 calc R U . B 2
C7A C 0.46562(17) 0.41710(15) 0.69504(16) 0.0188(8) Uani 1 1 d . . . B 2
N8A N 0.44443(14) 0.41441(13) 0.75762(13) 0.0203(7) Uani 1 1 d . . . B 2
C9A C 0.37319(18) 0.41372(15) 0.76716(16) 0.0195(8) Uani 1 1 d . . . B 2
N10A N 0.34631(15) 0.40894(13) 0.82820(13) 0.0222(7) Uani 1 1 d . . . B 2
C11A C 0.27489(18) 0.40960(15) 0.83191(16) 0.0200(8) Uani 1 1 d . . . B 2
N12A N 0.22610(14) 0.41390(13) 0.78375(13) 0.0214(7) Uani 1 1 d . . . B 2
C13A C 0.25260(18) 0.41883(15) 0.72309(16) 0.0197(8) Uani 1 1 d . . . B 2
N14A N 0.20768(15) 0.42521(13) 0.67078(13) 0.0224(7) Uani 1 1 d . . . B 2
C15A C 0.23894(18) 0.42754(15) 0.61192(16) 0.0206(8) Uani 1 1 d . . . B 2
N16A N 0.30878(14) 0.42401(13) 0.59738(13) 0.0214(7) Uani 1 1 d . . . B 2
C17A C 0.35349(18) 0.41962(15) 0.64943(16) 0.0199(8) Uani 1 1 d . . . B 2
N18A N 0.42493(14) 0.41774(13) 0.64006(13) 0.0208(7) Uani 1 1 d . . . B 2
C19A C 0.32625(17) 0.41746(15) 0.71327(16) 0.0185(8) Uani 1 1 d . . . B 2
C20A C 0.24553(18) 0.40394(16) 0.89915(16) 0.0220(8) Uani 1 1 d . . . B 2
C21A C 0.2901(2) 0.40374(16) 0.95373(17) 0.0255(9) Uani 1 1 d . . . B 2
H21A H 0.339291 0.406821 0.949297 0.031 Uiso 1 1 calc R U . B 2
C22A C 0.2595(2) 0.39880(17) 1.01520(18) 0.0316(9) Uani 1 1 d . . . B 2
H22A H 0.289649 0.399430 1.051526 0.038 Uiso 1 1 calc R U . B 2
N23A N 0.18967(17) 0.39322(15) 1.02546(15) 0.0334(8) Uani 1 1 d . . . B 2
C24A C 0.1475(2) 0.39394(18) 0.97242(19) 0.0345(10) Uani 1 1 d . . . B 2
H24A H 0.098564 0.390850 0.978285 0.041 Uiso 1 1 calc R U . B 2
C25A C 0.1728(2) 0.39905(17) 0.90905(18) 0.0287(9) Uani 1 1 d . . . B 2
H25A H 0.141284 0.399183 0.873682 0.034 Uiso 1 1 calc R U . B 2
C26A C 0.18857(18) 0.43749(16) 0.55566(16) 0.0219(8) Uani 1 1 d . . . B 2
C27A C 0.21254(19) 0.45783(16) 0.49484(17) 0.0254(9) Uani 1 1 d . . . B 2
H27A H 0.261016 0.462874 0.487352 0.031 Uiso 1 1 calc R U . B 2
C28A C 0.1634(2) 0.47032(17) 0.44606(17) 0.0290(9) Uani 1 1 d . . . B 2
H28A H 0.180336 0.483960 0.405930 0.035 Uiso 1 1 calc R U . B 2
N29A N 0.09287(16) 0.46404(14) 0.45283(14) 0.0283(7) Uani 1 1 d . . . B 2
C30A C 0.0706(2) 0.44340(17) 0.51085(18) 0.0282(9) Uani 1 1 d . . . B 2
H30A H 0.021908 0.437740 0.516423 0.034 Uiso 1 1 calc R U . B 2
C31A C 0.11527(18) 0.42992(16) 0.56306(17) 0.0231(8) Uani 1 1 d . . . B 2
H31A H 0.096742 0.416030 0.602476 0.028 Uiso 1 1 calc R U . B 2
N1C N 0.44518(15) 0.24067(13) 0.99515(14) 0.0257(7) Uani 1 1 d . . . C 1
C2C C 0.50877(19) 0.21266(16) 1.03195(18) 0.0285(9) Uani 1 1 d . . . C 1
H2CA H 0.491517 0.192887 1.071400 0.034 Uiso 1 1 calc R U . C 1
H2CB H 0.529590 0.180418 1.004937 0.034 Uiso 1 1 calc R U . C 1
C3C C 0.56685(19) 0.25859(17) 1.05085(19) 0.0322(9) Uani 1 1 d . . . C 1
H3CA H 0.546597 0.292062 1.076562 0.039 Uiso 1 1 calc R U . C 1
H3CB H 0.587177 0.276589 1.011719 0.039 Uiso 1 1 calc R U . C 1
C4C C 0.6250(2) 0.22603(18) 1.09030(19) 0.0334(10) Uani 1 1 d . . . C 1
H4CA H 0.603361 0.204972 1.127104 0.040 Uiso 1 1 calc R U . C 1
H4CB H 0.647017 0.194571 1.063097 0.040 Uiso 1 1 calc R U . C 1
C5C C 0.6824(2) 0.2700(2) 1.1157(2) 0.0481(12) Uani 1 1 d . . . C 1
H5CA H 0.702661 0.292368 1.079795 0.072 Uiso 1 1 calc R U . C 1
H5CB H 0.719010 0.246342 1.137521 0.072 Uiso 1 1 calc R U . C 1
H5CC H 0.661796 0.298882 1.145957 0.072 Uiso 1 1 calc R U . C 1
C6C C 0.4054(2) 0.28773(17) 1.03670(18) 0.0315(9) Uani 1 1 d . . . C 1
H6CA H 0.366169 0.304204 1.010771 0.038 Uiso 1 1 calc R U . C 1
H6CB H 0.437433 0.322106 1.046153 0.038 Uiso 1 1 calc R U . C 1
C7C C 0.3752(2) 0.26406(18) 1.10190(18) 0.0318(9) Uani 1 1 d . . . C 1
H7CA H 0.331368 0.286476 1.110352 0.038 Uiso 1 1 calc R U . C 1
H7CB H 0.362885 0.220466 1.096546 0.038 Uiso 1 1 calc R U . C 1
C8C C 0.4227(2) 0.2699(2) 1.16155(18) 0.0385(10) Uani 1 1 d . . . C 1
H8CA H 0.443635 0.311192 1.162674 0.046 Uiso 1 1 calc R U . C 1
H8CB H 0.461088 0.239802 1.158810 0.046 Uiso 1 1 calc R U . C 1
C9C C 0.3813(2) 0.25895(19) 1.22419(18) 0.0399(11) Uani 1 1 d . . . C 1
H9CA H 0.361497 0.217701 1.223695 0.060 Uiso 1 1 calc R U . C 1
H9CB H 0.343438 0.288917 1.227185 0.060 Uiso 1 1 calc R U . C 1
H9CC H 0.412705 0.263339 1.261195 0.060 Uiso 1 1 calc R U . C 1
C10C C 0.39545(19) 0.18681(17) 0.97762(18) 0.0303(9) Uani 1 1 d . . . C 1
H10A H 0.418043 0.162901 0.943321 0.036 Uiso 1 1 calc R U . C 1
H10B H 0.392625 0.159922 1.015626 0.036 Uiso 1 1 calc R U . C 1
C11C C 0.3196(2) 0.20076(19) 0.95523(18) 0.0351(10) Uani 1 1 d . . . C 1
H11A H 0.293362 0.161805 0.955186 0.042 Uiso 1 1 calc R U . C 1
H11B H 0.298002 0.227349 0.987908 0.042 Uiso 1 1 calc R U . C 1
C12C C 0.3080(2) 0.2313(2) 0.8890(2) 0.0394(10) Uani 1 1 d . . . C 1
H12A H 0.337458 0.210667 0.856819 0.047 Uiso 1 1 calc R U . C 1
H12B H 0.322830 0.274576 0.891375 0.047 Uiso 1 1 calc R U . C 1
C13C C 0.2300(2) 0.2283(2) 0.8668(2) 0.0510(12) Uani 1 1 d . . . C 1
H13A H 0.225360 0.245858 0.823853 0.076 Uiso 1 1 calc R U . C 1
H13B H 0.201154 0.251422 0.896778 0.076 Uiso 1 1 calc R U . C 1
H13C H 0.214642 0.185640 0.865994 0.076 Uiso 1 1 calc R U . C 1
C14C C 0.4709(2) 0.27549(17) 0.93490(17) 0.0301(9) Uani 1 1 d . . . C 1
H14A H 0.429746 0.292713 0.912314 0.036 Uiso 1 1 calc R U . C 1
H14B H 0.500287 0.310176 0.949282 0.036 Uiso 1 1 calc R U . C 1
C15C C 0.5134(2) 0.23713(17) 0.88631(18) 0.0320(9) Uani 1 1 d . . . C 1
H15A H 0.552331 0.216215 0.908790 0.038 Uiso 1 1 calc R U . C 1
H15B H 0.482892 0.205639 0.866688 0.038 Uiso 1 1 calc R U . C 1
C16C C 0.5427(2) 0.27930(17) 0.83349(18) 0.0334(10) Uani 1 1 d . . . C 1
H16A H 0.575048 0.309195 0.853337 0.040 Uiso 1 1 calc R U . C 1
H16B H 0.503656 0.302327 0.813558 0.040 Uiso 1 1 calc R U . C 1
C17C C 0.5818(2) 0.24355(18) 0.78074(18) 0.0395(11) Uani 1 1 d . . . C 1
H17A H 0.600675 0.272304 0.749389 0.059 Uiso 1 1 calc R U . C 1
H17B H 0.549327 0.215530 0.759233 0.059 Uiso 1 1 calc R U . C 1
H17C H 0.620124 0.220232 0.800245 0.059 Uiso 1 1 calc R U . C 1
N1D N -0.04958(16) 0.26440(15) 0.27342(15) 0.0337(8) Uani 1 1 d . . . D 1
C2D C -0.1079(2) 0.22137(18) 0.29742(19) 0.0357(10) Uani 1 1 d . . . D 1
H2DA H -0.130373 0.201998 0.259651 0.043 Uiso 1 1 calc R U . D 1
H2DB H -0.085868 0.188471 0.323053 0.043 Uiso 1 1 calc R U . D 1
C3D C -0.1657(2) 0.25114(19) 0.3383(2) 0.0421(11) Uani 1 1 d . . . D 1
H3DA H -0.189586 0.283373 0.313105 0.051 Uiso 1 1 calc R U . D 1
H3DB H -0.144541 0.270290 0.376793 0.051 Uiso 1 1 calc R U . D 1
C4D C -0.2195(2) 0.2018(2) 0.3588(2) 0.0544(13) Uani 1 1 d . . . D 1
H4DA H -0.245299 0.187547 0.320335 0.065 Uiso 1 1 calc R U . D 1
H4DB H -0.193938 0.166448 0.376951 0.065 Uiso 1 1 calc R U . D 1
C5D C -0.2726(2) 0.2248(2) 0.4087(2) 0.0520(13) Uani 1 1 d . . . D 1
H5DA H -0.299431 0.258842 0.390540 0.078 Uiso 1 1 calc R U . D 1
H5DB H -0.247507 0.238689 0.447184 0.078 Uiso 1 1 calc R U . D 1
H5DC H -0.304344 0.191584 0.420013 0.078 Uiso 1 1 calc R U . D 1
C6D C -0.0154(2) 0.29901(17) 0.33018(18) 0.0321(9) Uani 1 1 d . . . D 1
H6DA H -0.051276 0.325307 0.349949 0.039 Uiso 1 1 calc R U . D 1
H6DB H 0.021297 0.326156 0.312998 0.039 Uiso 1 1 calc R U . D 1
C7D C 0.0179(2) 0.25871(18) 0.38355(19) 0.0354(10) Uani 1 1 d . . . D 1
H7DA H -0.016287 0.227778 0.397813 0.042 Uiso 1 1 calc R U . D 1
H7DB H 0.059111 0.237066 0.366454 0.042 Uiso 1 1 calc R U . D 1
C8D C 0.0403(2) 0.2991(2) 0.4412(2) 0.0444(11) Uani 1 1 d . . . D 1
H8DA H 0.073067 0.330859 0.425965 0.053 Uiso 1 1 calc R U . D 1
H8DB H -0.001375 0.320088 0.458168 0.053 Uiso 1 1 calc R U . D 1
C9D C 0.0758(2) 0.2628(2) 0.4960(2) 0.0540(13) Uani 1 1 d . . . D 1
H9DA H 0.116982 0.241644 0.479512 0.081 Uiso 1 1 calc R U . D 1
H9DB H 0.042835 0.232837 0.512999 0.081 Uiso 1 1 calc R U . D 1
H9DC H 0.090067 0.290916 0.530186 0.081 Uiso 1 1 calc R U . D 1
C10D C 0.0053(2) 0.22342(19) 0.2406(2) 0.0406(11) Uani 1 1 d . . . D 1
H10C H -0.017550 0.202199 0.204126 0.049 Uiso 1 1 calc R U . D 1
H10D H 0.020725 0.191844 0.271532 0.049 Uiso 1 1 calc R U . D 1
C11D C 0.0706(2) 0.25720(19) 0.21554(19) 0.0379(10) Uani 1 1 d . . . D 1
H11C H 0.056221 0.288567 0.183914 0.045 Uiso 1 1 calc R U . D 1
H11D H 0.094770 0.277953 0.251535 0.045 Uiso 1 1 calc R U . D 1
C12D C 0.1206(2) 0.2111(2) 0.1838(2) 0.0519(13) Uani 1 1 d . . . D 1
H12C H 0.095177 0.189005 0.149436 0.062 Uiso 1 1 calc R U . D 1
H12D H 0.135850 0.180726 0.216169 0.062 Uiso 1 1 calc R U . D 1
C13D C 0.1865(2) 0.2424(2) 0.1547(2) 0.0519(12) Uani 1 1 d . . . D 1
H13D H 0.171980 0.270227 0.120355 0.078 Uiso 1 1 calc R U . D 1
H13E H 0.217642 0.211151 0.137351 0.078 Uiso 1 1 calc R U . D 1
H13F H 0.211103 0.265427 0.188225 0.078 Uiso 1 1 calc R U . D 1
O5 O 0.01291(14) 0.46140(16) 0.33504(14) 0.0482(8) Uani 1 1 d G . . . .
H5C H 0.047317 0.454176 0.309360 0.072 Uiso 1 1 d G U . . .
H5D H 0.026885 0.492045 0.358037 0.072 Uiso 1 1 d G U . . .
O12 O 0.08254(18) 0.39908(17) 0.12204(16) 0.0743(11) Uani 1 1 d . . . . .
O2 O 0.51227(16) 0.43966(13) 0.89360(14) 0.0447(8) Uani 1 1 d G . . . .
H2C H 0.513911 0.479107 0.889999 0.067 Uiso 1 1 d G U . . .
H2D H 0.485168 0.424802 0.863976 0.067 Uiso 1 1 d G U . . .
O1 O 0.39875(14) 0.47536(14) 0.49319(14) 0.0407(7) Uani 1 1 d G . . . .
H1A H 0.379911 0.454126 0.523514 0.061 Uiso 1 1 d G U . . .
H1B H 0.439621 0.459193 0.488195 0.061 Uiso 1 1 d G U . . .
O4 O 0.47213(18) 0.57553(13) 0.55116(14) 0.0473(8) Uani 1 1 d G . . . .
H4A H 0.473604 0.574669 0.592625 0.071 Uiso 1 1 d G U . . .
H4B H 0.445215 0.546588 0.537085 0.071 Uiso 1 1 d G U . . .
O6 O -0.06834(15) 0.54260(15) 0.26542(15) 0.0487(8) Uani 1 1 d G . . . .
H6C H -0.105711 0.557490 0.282713 0.073 Uiso 1 1 d G U . . .
H6D H -0.052463 0.568241 0.237379 0.073 Uiso 1 1 d G U . . .
O11 O 0.11219(15) 0.42248(17) 0.25024(16) 0.0685(11) Uani 1 1 d . . . . .
O14 O -0.0181(3) 0.4804(3) 0.0685(2) 0.1238(18) Uani 1 1 d G . . E 1
H14C H -0.025820 0.492183 0.107597 0.186 Uiso 1 1 d G U . E 1
H14D H -0.022109 0.441035 0.066147 0.186 Uiso 1 1 d G U . E 1
O13 O -0.11622(19) 0.4524(2) 0.1712(2) 0.0777(11) Uani 1 1 d G . . . .
H13G H -0.106836 0.473490 0.205373 0.116 Uiso 1 1 d G U . . .
H13H H -0.161408 0.449629 0.170477 0.116 Uiso 1 1 d G U . . .
O3 O 0.85946(15) 0.45342(13) -0.19590(14) 0.0431(7) Uani 1 1 d G . . . .
H3C H 0.824164 0.454022 -0.170056 0.065 Uiso 1 1 d G U . . .
H3D H 0.863140 0.490883 -0.208983 0.065 Uiso 1 1 d G U . . .
O9 O 0.46786(17) 0.42758(17) 1.02523(15) 0.0591(9) Uani 1 1 d G . . . .
H9A H 0.505347 0.428481 1.048789 0.089 Uiso 1 1 d G U . . .
H9B H 0.432069 0.437344 1.048352 0.089 Uiso 1 1 d G U . . .
O7 O 0.95045(15) 0.36914(17) -0.39845(14) 0.0513(8) Uani 1 1 d G . . . .
H7A H 0.922148 0.383318 -0.369883 0.077 Uiso 1 1 d G U . . .
H7B H 0.929929 0.376985 -0.434792 0.077 Uiso 1 1 d G U . . .
O8 O 0.83684(16) 0.38737(18) -0.31163(14) 0.0572(9) Uani 1 1 d G . . . .
H8A H 0.843136 0.404301 -0.274440 0.086 Uiso 1 1 d G U . . .
H8B H 0.792947 0.393129 -0.320292 0.086 Uiso 1 1 d G U . . .
O10 O 0.99459(16) 0.41060(17) -0.15730(17) 0.0493(10) Uani 0.894(4) 1 d G . P F 1
H10E H 0.991395 0.423072 -0.117991 0.074 Uiso 0.894(4) 1 d G U P F 1
H10F H 0.955633 0.421848 -0.175214 0.074 Uiso 0.894(4) 1 d G U P F 1
C15E C -0.0791(2) 0.3136(2) 0.2271(2) 0.0472(12) Uani 1 1 d . U . D 1
H15C H -0.113796 0.338232 0.250690 0.057 Uiso 1 1 calc R U . D 1
H15D H -0.040464 0.341200 0.215194 0.057 Uiso 1 1 calc R U . D 1
C16E C -0.1142(3) 0.2901(3) 0.1648(2) 0.0747(17) Uani 1 1 d . U . D 1
H16C H -0.124219 0.246081 0.170317 0.090 Uiso 1 1 calc R U . D 1
H16D H -0.159670 0.311171 0.159732 0.090 Uiso 1 1 calc R U . D 1
C17E C -0.0769(6) 0.2973(5) 0.1071(4) 0.065(3) Uani 0.723(16) 1 d . U P D 1
H17D H -0.037667 0.267880 0.106749 0.078 Uiso 0.723(16) 1 calc R U P D 1
H17E H -0.056818 0.338918 0.105953 0.078 Uiso 0.723(16) 1 calc R U P D 1
C18E C -0.1246(3) 0.2870(3) 0.0434(2) 0.0683(15) Uani 1 1 d . U . D 1
H18A H -0.094602 0.285333 0.005686 0.102 Uiso 1 1 calc R U . D 1
H18B H -0.157754 0.320803 0.038817 0.102 Uiso 1 1 calc R U . D 1
H18C H -0.150372 0.248496 0.047204 0.102 Uiso 1 1 calc R U . D 1
C3 C -0.1171(12) 0.3263(9) 0.1062(7) 0.035(5) Uani 0.277(16) 1 d D U P D 2
H3E H -0.157(4) 0.353(4) 0.115(6) 0.042 Uiso 0.277(16) 1 d D U P D 2
H3F H -0.087(5) 0.345(5) 0.074(5) 0.042 Uiso 0.277(16) 1 d D U P D 2
O15 O 0.9855(13) 0.4406(13) -0.0411(13) 0.0493(10) Uani 0.106(4) 1 d . . P F 2

loop_
_atom_site_aniso_label
_atom_site_aniso_U_11
_atom_site_aniso_U_22
_atom_site_aniso_U_33
_atom_site_aniso_U_23
_atom_site_aniso_U_13
_atom_site_aniso_U_12
N1B 0.0259(18) 0.038(2) 0.034(2) 0.0062(15) 0.0037(16) 0.0021(15)
C2B 0.026(2) 0.046(3) 0.027(2) 0.0041(18) -0.0045(18) -0.0014(19)
C3B 0.026(2) 0.034(2) 0.021(2) 0.0006(16) 0.0028(17) 0.0007(17)
C4B 0.022(2) 0.024(2) 0.023(2) 0.0047(15) -0.0003(16) 0.0037(16)
C5B 0.022(2) 0.028(2) 0.025(2) 0.0025(16) -0.0011(16) 0.0002(17)
C6B 0.034(2) 0.032(2) 0.025(2) 0.0043(17) 0.0057(18) -0.0001(18)
C7B 0.025(2) 0.0185(19) 0.019(2) 0.0013(14) -0.0032(16) 0.0025(16)
N8B 0.0206(17) 0.0298(18) 0.0213(17) -0.0006(13) -0.0024(13) -0.0014(14)
C9B 0.024(2) 0.0188(19) 0.022(2) 0.0025(15) -0.0035(16) 0.0020(16)
N10B 0.0252(18) 0.0307(18) 0.0155(16) -0.0010(13) 0.0013(13) -0.0001(14)
C11B 0.025(2) 0.0223(19) 0.021(2) 0.0004(15) 0.0025(16) 0.0014(16)
N12B 0.0246(17) 0.0293(17) 0.0164(16) 0.0016(13) -0.0025(14) 0.0002(14)
C13B 0.024(2) 0.0172(19) 0.022(2) -0.0011(15) -0.0013(17) 0.0010(15)
N14B 0.0213(16) 0.0275(17) 0.0155(16) 0.0016(13) -0.0003(13) 0.0011(13)
C15B 0.028(2) 0.0187(19) 0.019(2) 0.0003(15) -0.0025(16) -0.0001(16)
N16B 0.0206(17) 0.0301(18) 0.0199(16) -0.0011(13) -0.0018(13) 0.0022(14)
C17B 0.024(2) 0.0206(19) 0.0180(19) -0.0041(15) 0.0008(16) 0.0006(16)
N18B 0.0207(17) 0.0232(16) 0.0180(16) 0.0016(12) 0.0007(13) 0.0014(13)
C19B 0.030(2) 0.0181(19) 0.0165(19) 0.0012(14) 0.0004(16) 0.0030(16)
C20B 0.026(2) 0.026(2) 0.019(2) -0.0023(15) 0.0014(16) 0.0056(16)
C21B 0.027(2) 0.035(2) 0.020(2) 0.0023(17) -0.0038(17) 0.0033(17)
C22B 0.035(3) 0.041(2) 0.019(2) 0.0027(17) -0.0044(18) 0.0036(19)
N23B 0.037(2) 0.042(2) 0.0207(18) -0.0002(15) 0.0041(16) 0.0095(16)
C24B 0.025(2) 0.049(3) 0.028(2) 0.0050(19) 0.0062(19) 0.0064(19)
C25B 0.028(2) 0.043(2) 0.018(2) -0.0003(17) 0.0003(17) 0.0104(18)
C26B 0.022(2) 0.025(2) 0.0184(19) -0.0014(15) -0.0039(16) 0.0063(16)
C27B 0.022(2) 0.035(2) 0.021(2) 0.0023(17) -0.0023(16) 0.0016(17)
C28B 0.034(3) 0.041(2) 0.023(2) 0.0031(18) -0.0005(18) 0.004(2)
N29B 0.0285(19) 0.037(2) 0.0203(17) 0.0010(14) -0.0019(14) 0.0076(15)
C30B 0.024(2) 0.029(2) 0.027(2) -0.0059(17) -0.0005(17) 0.0005(17)
C31B 0.028(2) 0.024(2) 0.0167(19) -0.0007(15) -0.0017(16) 0.0040(17)
N1A 0.0189(17) 0.0304(18) 0.0303(19) 0.0023(14) -0.0003(14) 0.0024(14)
C2A 0.022(2) 0.035(2) 0.028(2) 0.0080(17) -0.0051(17) 0.0022(18)
C3A 0.024(2) 0.024(2) 0.0205(19) 0.0030(15) 0.0006(16) 0.0011(16)
C4A 0.0187(19) 0.0172(18) 0.0194(19) 0.0008(14) 0.0014(15) 0.0031(15)
C5A 0.022(2) 0.026(2) 0.022(2) 0.0015(16) -0.0002(16) 0.0000(16)
C6A 0.023(2) 0.025(2) 0.025(2) 0.0019(16) 0.0046(17) -0.0017(16)
C7A 0.0180(19) 0.0193(19) 0.0191(19) 0.0016(14) -0.0020(15) -0.0010(15)
N8A 0.0204(17) 0.0215(16) 0.0191(16) 0.0010(12) -0.0015(13) -0.0007(13)
C9A 0.022(2) 0.0192(19) 0.0173(19) -0.0008(14) 0.0019(16) -0.0013(15)
N10A 0.0208(17) 0.0287(17) 0.0171(16) 0.0038(13) 0.0001(13) 0.0011(14)
C11A 0.023(2) 0.0176(18) 0.0193(19) -0.0002(14) -0.0021(16) 0.0044(15)
N12A 0.0218(16) 0.0261(17) 0.0162(16) 0.0006(13) 0.0004(13) 0.0041(13)
C13A 0.020(2) 0.0191(19) 0.020(2) 0.0003(15) -0.0004(16) 0.0006(15)
N14A 0.0223(17) 0.0253(17) 0.0195(17) -0.0015(13) -0.0054(14) 0.0010(13)
C15A 0.023(2) 0.0209(19) 0.0179(19) -0.0025(15) -0.0007(16) 0.0008(16)
N16A 0.0179(16) 0.0292(17) 0.0171(16) -0.0008(13) -0.0008(13) 0.0004(13)
C17A 0.022(2) 0.0202(19) 0.0178(19) 0.0002(14) -0.0023(16) 0.0012(16)
N18A 0.0151(16) 0.0273(17) 0.0201(16) 0.0010(13) 0.0014(13) 0.0025(13)
C19A 0.021(2) 0.0185(18) 0.0162(19) 0.0006(14) -0.0014(15) 0.0005(15)
C20A 0.025(2) 0.0213(19) 0.020(2) 0.0010(15) 0.0073(16) 0.0036(16)
C21A 0.026(2) 0.031(2) 0.019(2) 0.0026(16) 0.0021(17) 0.0055(17)
C22A 0.035(2) 0.036(2) 0.024(2) 0.0043(17) 0.0009(18) 0.0129(19)
N23A 0.038(2) 0.0347(19) 0.0276(19) 0.0062(15) 0.0089(16) 0.0099(16)
C24A 0.036(2) 0.037(2) 0.031(2) 0.0021(19) 0.010(2) 0.003(2)
C25A 0.028(2) 0.032(2) 0.026(2) 0.0051(17) 0.0026(17) 0.0037(18)
C26A 0.026(2) 0.0230(19) 0.0171(19) -0.0063(15) -0.0019(16) 0.0042(16)
C27A 0.022(2) 0.029(2) 0.025(2) -0.0014(16) -0.0024(17) 0.0050(17)
C28A 0.029(2) 0.039(2) 0.019(2) -0.0037(17) -0.0004(17) 0.0076(18)
N29A 0.0275(19) 0.0367(19) 0.0206(18) -0.0013(14) -0.0069(14) 0.0044(15)
C30A 0.021(2) 0.037(2) 0.026(2) -0.0059(18) -0.0028(17) 0.0020(17)
C31A 0.022(2) 0.027(2) 0.020(2) -0.0045(16) 0.0008(16) 0.0047(16)
N1C 0.0313(18) 0.0209(16) 0.0250(17) 0.0005(13) 0.0016(14) 0.0040(14)
C2C 0.034(2) 0.024(2) 0.027(2) 0.0031(16) 0.0022(18) 0.0100(18)
C3C 0.035(2) 0.029(2) 0.032(2) 0.0037(18) 0.0022(19) 0.0024(19)
C4C 0.036(2) 0.030(2) 0.034(2) -0.0013(18) 0.0019(19) 0.0032(19)
C5C 0.038(3) 0.050(3) 0.057(3) -0.002(2) -0.006(2) -0.005(2)
C6C 0.039(2) 0.025(2) 0.030(2) -0.0020(17) 0.0013(19) 0.0052(18)
C7C 0.033(2) 0.030(2) 0.032(2) -0.0033(18) 0.0008(19) 0.0010(18)
C8C 0.045(3) 0.040(3) 0.030(2) -0.0106(19) 0.001(2) 0.003(2)
C9C 0.046(3) 0.041(3) 0.032(2) -0.0047(19) -0.005(2) 0.007(2)
C10C 0.036(2) 0.029(2) 0.025(2) 0.0008(17) 0.0027(18) -0.0035(18)
C11C 0.039(3) 0.040(2) 0.027(2) -0.0022(18) -0.0001(19) 0.001(2)
C12C 0.038(3) 0.040(3) 0.040(3) -0.004(2) -0.003(2) 0.004(2)
C13C 0.038(3) 0.058(3) 0.057(3) -0.006(2) -0.013(2) 0.006(2)
C14C 0.039(2) 0.028(2) 0.024(2) 0.0116(17) 0.0028(18) -0.0021(18)
C15C 0.042(2) 0.028(2) 0.026(2) 0.0057(17) 0.0042(18) 0.0005(19)
C16C 0.039(2) 0.033(2) 0.029(2) 0.0065(18) -0.0007(19) 0.0010(19)
C17C 0.054(3) 0.036(2) 0.029(2) 0.0064(19) 0.009(2) -0.001(2)
N1D 0.0318(19) 0.0315(19) 0.038(2) -0.0011(15) -0.0062(16) -0.0087(16)
C2D 0.041(3) 0.026(2) 0.040(2) -0.0020(18) -0.007(2) -0.0094(19)
C3D 0.040(3) 0.039(3) 0.047(3) -0.001(2) -0.001(2) -0.010(2)
C4D 0.051(3) 0.041(3) 0.072(4) -0.010(2) 0.012(3) -0.015(2)
C5D 0.044(3) 0.050(3) 0.062(3) 0.005(2) 0.006(2) -0.006(2)
C6D 0.031(2) 0.032(2) 0.034(2) -0.0081(18) -0.0034(18) -0.0038(18)
C7D 0.038(2) 0.031(2) 0.037(2) -0.0069(19) -0.0039(19) -0.0027(19)
C8D 0.052(3) 0.043(3) 0.038(3) -0.010(2) -0.009(2) 0.012(2)
C9D 0.065(3) 0.056(3) 0.041(3) -0.011(2) -0.015(2) 0.014(3)
C10D 0.045(3) 0.038(3) 0.038(3) -0.013(2) 0.002(2) -0.004(2)
C11D 0.039(3) 0.041(3) 0.034(2) -0.007(2) -0.0059(19) -0.005(2)
C12D 0.058(3) 0.047(3) 0.051(3) -0.005(2) 0.015(2) -0.008(2)
C13D 0.050(3) 0.050(3) 0.056(3) -0.007(2) 0.005(2) -0.003(2)
O5 0.0345(18) 0.079(3) 0.0313(18) -0.0034(16) 0.0064(14) -0.0038(16)
O12 0.074(2) 0.091(3) 0.058(2) 0.015(2) 0.0365(19) 0.016(2)
O2 0.050(2) 0.0394(17) 0.0445(19) -0.0073(15) -0.0237(15) 0.0037(16)
O1 0.0339(17) 0.054(2) 0.0342(17) 0.0227(14) 0.0053(13) -0.0019(15)
O4 0.075(2) 0.0330(17) 0.0343(17) 0.0008(14) 0.0290(17) -0.0062(15)
O6 0.0360(19) 0.069(2) 0.041(2) 0.0013(16) 0.0079(14) 0.0164(16)
O11 0.0373(19) 0.098(3) 0.070(2) -0.041(2) 0.0011(16) 0.0044(18)
O14 0.057(3) 0.196(6) 0.118(4) -0.032(4) -0.011(3) 0.024(4)
O13 0.064(2) 0.081(3) 0.088(3) -0.018(2) -0.001(2) 0.008(2)
O3 0.0360(18) 0.055(2) 0.0387(18) 0.0115(15) 0.0131(14) 0.0012(15)
O9 0.052(2) 0.063(2) 0.061(2) 0.0144(18) -0.0154(17) -0.016(2)
O7 0.0400(19) 0.083(2) 0.0306(17) 0.0072(17) -0.0048(14) 0.0084(17)
O8 0.0392(19) 0.101(3) 0.0309(18) -0.0016(18) 0.0018(14) 0.0267(19)
O10 0.033(2) 0.057(2) 0.059(2) 0.013(2) 0.0014(17) 0.0087(17)
C15E 0.050(3) 0.042(3) 0.050(3) 0.008(2) -0.018(2) -0.011(2)
C16E 0.091(4) 0.081(4) 0.052(3) 0.020(3) -0.032(3) -0.041(3)
C17E 0.042(5) 0.099(7) 0.054(4) -0.035(4) -0.006(3) -0.003(5)
C18E 0.068(4) 0.089(4) 0.047(3) -0.016(3) -0.010(3) -0.003(3)
C3 0.022(11) 0.061(12) 0.022(8) 0.021(7) -0.001(7) 0.007(8)
O15 0.033(2) 0.057(2) 0.059(2) 0.013(2) 0.0014(17) 0.0087(17)

loop_
_atom_type_symbol
_atom_type_description
_atom_type_scat_dispersion_real
_atom_type_scat_dispersion_imag
_atom_type_scat_source
C C 0.0033 0.0016 'International Tables Vol C Tables 4.2.6.8 and 6.1.1.4'
H H 0.0000 0.0000 'International Tables Vol C Tables 4.2.6.8 and 6.1.1.4'
N N 0.0061 0.0033 'International Tables Vol C Tables 4.2.6.8 and 6.1.1.4'
O O 0.0106 0.0060 'International Tables Vol C Tables 4.2.6.8 and 6.1.1.4'

loop_
_geom_angle_atom_site_label_1
_geom_angle_atom_site_label_2
_geom_angle_atom_site_label_3
_geom_angle
_geom_angle_site_symmetry_1
_geom_angle_site_symmetry_3
_geom_angle_publ_flag
C2B N1B C6B 115.7(3) . . ?
N1B C2B H2B 117.8 . . ?
N1B C2B C3B 124.4(4) . . ?
C3B C2B H2B 117.8 . . ?
C2B C3B H3B 120.3 . . ?
C2B C3B C4B 119.3(3) . . ?
C4B C3B H3B 120.3 . . ?
C3B C4B C5B 117.0(3) . . ?
C3B C4B C7B 121.9(3) . . ?
C5B C4B C7B 121.0(3) . . ?
C4B C5B H5B 120.3 . . ?
C6B C5B C4B 119.5(3) . . ?
C6B C5B H5B 120.3 . . ?
N1B C6B C5B 124.1(4) . . ?
N1B C6B H6B 118.0 . . ?
C5B C6B H6B 118.0 . . ?
N8B C7B C4B 115.4(3) . . ?
N8B C7B N18B 128.6(3) . . ?
N18B C7B C4B 115.9(3) . . ?
C7B N8B C9B 115.9(3) . . ?
N8B C9B C19B 119.8(3) . . ?
N10B C9B N8B 119.8(3) . . ?
N10B C9B C19B 120.4(3) . . ?
C11B N10B C9B 115.0(3) . . ?
N10B C11B C20B 115.4(3) . . ?
N12B C11B N10B 129.3(3) . . ?
N12B C11B C20B 115.3(3) . . ?
C11B N12B C13B 115.5(3) . . ?
N12B C13B C19B 119.6(3) . . ?
N14B C13B N12B 119.9(3) . . ?
N14B C13B C19B 120.5(3) . . ?
C15B N14B C13B 115.0(3) . . ?
N14B C15B N16B 129.5(3) . . ?
N14B C15B C26B 115.1(3) . . ?
N16B C15B C26B 115.4(3) . . ?
C15B N16B C17B 115.4(3) . . ?
N16B C17B N18B 120.3(3) . . ?
N16B C17B C19B 119.8(3) . . ?
N18B C17B C19B 119.9(3) . . ?
C7B N18B C17B 115.6(3) . . ?
C9B C19B C17B 120.1(3) . . ?
C13B C19B C9B 120.2(3) . . ?
C13B C19B C17B 119.7(3) . . ?
C21B C20B C11B 121.6(3) . . ?
C21B C20B C25B 117.6(3) . . ?
C25B C20B C11B 120.8(3) . . ?
C20B C21B H21B 120.4 . . ?
C20B C21B C22B 119.3(3) . . ?
C22B C21B H21B 120.4 . . ?
C21B C22B H22B 118.0 . . ?
N23B C22B C21B 124.0(3) . . ?
N23B C22B H22B 118.0 . . ?
C22B N23B C24B 115.9(3) . . ?
N23B C24B H24B 118.0 . . ?
N23B C24B C25B 124.0(4) . . ?
C25B C24B H24B 118.0 . . ?
C20B C25B C24B 119.2(3) . . ?
C20B C25B H25B 120.4 . . ?
C24B C25B H25B 120.4 . . ?
C27B C26B C15B 121.7(3) . . ?
C31B C26B C15B 120.6(3) . . ?
C31B C26B C27B 117.7(3) . . ?
C26B C27B H27B 120.2 . . ?
C28B C27B C26B 119.5(3) . . ?
C28B C27B H27B 120.2 . . ?
C27B C28B H28B 118.3 . . ?
N29B C28B C27B 123.4(4) . . ?
N29B C28B H28B 118.3 . . ?
C30B N29B C28B 116.5(3) . . ?
N29B C30B H30B 118.1 . . ?
N29B C30B C31B 123.9(3) . . ?
C31B C30B H30B 118.1 . . ?
C26B C31B C30B 119.0(3) . . ?
C26B C31B H31B 120.5 . . ?
C30B C31B H31B 120.5 . . ?
C2A N1A C6A 116.4(3) . . ?
N1A C2A H2A 118.2 . . ?
N1A C2A C3A 123.7(3) . . ?
C3A C2A H2A 118.2 . . ?
C2A C3A H3A 120.0 . . ?
C2A C3A C4A 119.9(3) . . ?
C4A C3A H3A 120.0 . . ?
C3A C4A C7A 122.2(3) . . ?
C5A C4A C3A 116.5(3) . . ?
C5A C4A C7A 121.3(3) . . ?
C4A C5A H5A 120.1 . . ?
C6A C5A C4A 119.9(3) . . ?
C6A C5A H5A 120.1 . . ?
N1A C6A C5A 123.5(3) . . ?
N1A C6A H6A 118.2 . . ?
C5A C6A H6A 118.2 . . ?
N8A C7A C4A 116.2(3) . . ?
N8A C7A N18A 128.4(3) . . ?
N18A C7A C4A 115.4(3) . . ?
C7A N8A C9A 116.0(3) . . ?
N8A C9A N10A 120.7(3) . . ?
N8A C9A C19A 119.9(3) . . ?
N10A C9A C19A 119.4(3) . . ?
C11A N10A C9A 115.6(3) . . ?
N10A C11A C20A 115.4(3) . . ?
N12A C11A N10A 129.3(3) . . ?
N12A C11A C20A 115.3(3) . . ?
C11A N12A C13A 115.3(3) . . ?
N12A C13A N14A 120.1(3) . . ?
N12A C13A C19A 120.3(3) . . ?
N14A C13A C19A 119.6(3) . . ?
C15A N14A C13A 115.8(3) . . ?
N14A C15A N16A 128.9(3) . . ?
N14A C15A C26A 114.6(3) . . ?
N16A C15A C26A 116.5(3) . . ?
C15A N16A C17A 115.3(3) . . ?
N16A C17A N18A 119.8(3) . . ?
N16A C17A C19A 120.3(3) . . ?
N18A C17A C19A 119.9(3) . . ?
C7A N18A C17A 115.7(3) . . ?
C9A C19A C17A 119.9(3) . . ?
C13A C19A C9A 120.1(3) . . ?
C13A C19A C17A 120.0(3) . . ?
C21A C20A C11A 121.1(3) . . ?
C25A C20A C11A 120.9(3) . . ?
C25A C20A C21A 118.0(3) . . ?
C20A C21A H21A 120.8 . . ?
C20A C21A C22A 118.4(3) . . ?
C22A C21A H21A 120.8 . . ?
C21A C22A H22A 117.8 . . ?
N23A C22A C21A 124.3(4) . . ?
N23A C22A H22A 117.8 . . ?
C22A N23A C24A 116.5(3) . . ?
N23A C24A H24A 118.2 . . ?
N23A C24A C25A 123.6(4) . . ?
C25A C24A H24A 118.2 . . ?
C20A C25A C24A 119.2(4) . . ?
C20A C25A H25A 120.4 . . ?
C24A C25A H25A 120.4 . . ?
C27A C26A C15A 121.5(3) . . ?
C31A C26A C15A 121.1(3) . . ?
C31A C26A C27A 117.3(3) . . ?
C26A C27A H27A 120.4 . . ?
C28A C27A C26A 119.1(3) . . ?
C28A C27A H27A 120.4 . . ?
C27A C28A H28A 118.0 . . ?
N29A C28A C27A 124.1(3) . . ?
N29A C28A H28A 118.0 . . ?
C30A N29A C28A 116.3(3) . . ?
N29A C30A H30A 117.9 . . ?
N29A C30A C31A 124.3(3) . . ?
C31A C30A H30A 117.9 . . ?
C26A C31A H31A 120.6 . . ?
C30A C31A C26A 118.9(3) . . ?
C30A C31A H31A 120.6 . . ?
C6C N1C C2C 111.8(3) . . ?
C6C N1C C10C 109.4(3) . . ?
C6C N1C C14C 106.7(3) . . ?
C10C N1C C2C 106.9(3) . . ?
C14C N1C C2C 109.8(3) . . ?
C14C N1C C10C 112.3(3) . . ?
N1C C2C H2CA 108.5 . . ?
N1C C2C H2CB 108.5 . . ?
H2CA C2C H2CB 107.5 . . ?
C3C C2C N1C 115.2(3) . . ?
C3C C2C H2CA 108.5 . . ?
C3C C2C H2CB 108.5 . . ?
C2C C3C H3CA 109.6 . . ?
C2C C3C H3CB 109.6 . . ?
C2C C3C C4C 110.3(3) . . ?
H3CA C3C H3CB 108.1 . . ?
C4C C3C H3CA 109.6 . . ?
C4C C3C H3CB 109.6 . . ?
C3C C4C H4CA 108.9 . . ?
C3C C4C H4CB 108.9 . . ?
H4CA C4C H4CB 107.7 . . ?
C5C C4C C3C 113.5(3) . . ?
C5C C4C H4CA 108.9 . . ?
C5C C4C H4CB 108.9 . . ?
C4C C5C H5CA 109.5 . . ?
C4C C5C H5CB 109.5 . . ?
C4C C5C H5CC 109.5 . . ?
H5CA C5C H5CB 109.5 . . ?
H5CA C5C H5CC 109.5 . . ?
H5CB C5C H5CC 109.5 . . ?
N1C C6C H6CA 108.1 . . ?
N1C C6C H6CB 108.1 . . ?
N1C C6C C7C 116.8(3) . . ?
H6CA C6C H6CB 107.3 . . ?
C7C C6C H6CA 108.1 . . ?
C7C C6C H6CB 108.1 . . ?
C6C C7C H7CA 108.0 . . ?
C6C C7C H7CB 108.0 . . ?
H7CA C7C H7CB 107.3 . . ?
C8C C7C C6C 117.0(3) . . ?
C8C C7C H7CA 108.0 . . ?
C8C C7C H7CB 108.0 . . ?
C7C C8C H8CA 109.3 . . ?
C7C C8C H8CB 109.3 . . ?
C7C C8C C9C 111.4(3) . . ?
H8CA C8C H8CB 108.0 . . ?
C9C C8C H8CA 109.3 . . ?
C9C C8C H8CB 109.3 . . ?
C8C C9C H9CA 109.5 . . ?
C8C C9C H9CB 109.5 . . ?
C8C C9C H9CC 109.5 . . ?
H9CA C9C H9CB 109.5 . . ?
H9CA C9C H9CC 109.5 . . ?
H9CB C9C H9CC 109.5 . . ?
N1C C10C H10A 107.5 . . ?
N1C C10C H10B 107.5 . . ?
H10A C10C H10B 107.0 . . ?
C11C C10C N1C 119.3(3) . . ?
C11C C10C H10A 107.5 . . ?
C11C C10C H10B 107.5 . . ?
C10C C11C H11A 107.7 . . ?
C10C C11C H11B 107.7 . . ?
H11A C11C H11B 107.1 . . ?
C12C C11C C10C 118.6(3) . . ?
C12C C11C H11A 107.7 . . ?
C12C C11C H11B 107.7 . . ?
C11C C12C H12A 109.2 . . ?
C11C C12C H12B 109.2 . . ?
C11C C12C C13C 111.9(3) . . ?
H12A C12C H12B 107.9 . . ?
C13C C12C H12A 109.2 . . ?
C13C C12C H12B 109.2 . . ?
C12C C13C H13A 109.5 . . ?
C12C C13C H13B 109.5 . . ?
C12C C13C H13C 109.5 . . ?
H13A C13C H13B 109.5 . . ?
H13A C13C H13C 109.5 . . ?
H13B C13C H13C 109.5 . . ?
N1C C14C H14A 108.3 . . ?
N1C C14C H14B 108.3 . . ?
H14A C14C H14B 107.4 . . ?
C15C C14C N1C 115.7(3) . . ?
C15C C14C H14A 108.3 . . ?
C15C C14C H14B 108.3 . . ?
C14C C15C H15A 109.7 . . ?
C14C C15C H15B 109.7 . . ?
H15A C15C H15B 108.2 . . ?
C16C C15C C14C 109.7(3) . . ?
C16C C15C H15A 109.7 . . ?
C16C C15C H15B 109.7 . . ?
C15C C16C H16A 109.1 . . ?
C15C C16C H16B 109.1 . . ?
C15C C16C C17C 112.7(3) . . ?
H16A C16C H16B 107.8 . . ?
C17C C16C H16A 109.1 . . ?
C17C C16C H16B 109.1 . . ?
C16C C17C H17A 109.5 . . ?
C16C C17C H17B 109.5 . . ?
C16C C17C H17C 109.5 . . ?
H17A C17C H17B 109.5 . . ?
H17A C17C H17C 109.5 . . ?
H17B C17C H17C 109.5 . . ?
C2D N1D C15E 111.4(3) . . ?
C6D N1D C2D 110.6(3) . . ?
C6D N1D C15E 106.6(3) . . ?
C10D N1D C2D 106.5(3) . . ?
C10D N1D C6D 109.8(3) . . ?
C10D N1D C15E 111.9(3) . . ?
N1D C2D H2DA 108.2 . . ?
N1D C2D H2DB 108.2 . . ?
H2DA C2D H2DB 107.4 . . ?
C3D C2D N1D 116.3(3) . . ?
C3D C2D H2DA 108.2 . . ?
C3D C2D H2DB 108.2 . . ?
C2D C3D H3DA 109.7 . . ?
C2D C3D H3DB 109.7 . . ?
C2D C3D C4D 109.7(3) . . ?
H3DA C3D H3DB 108.2 . . ?
C4D C3D H3DA 109.7 . . ?
C4D C3D H3DB 109.7 . . ?
C3D C4D H4DA 108.9 . . ?
C3D C4D H4DB 108.8 . . ?
H4DA C4D H4DB 107.7 . . ?
C5D C4D C3D 113.6(4) . . ?
C5D C4D H4DA 108.9 . . ?
C5D C4D H4DB 108.9 . . ?
C4D C5D H5DA 109.5 . . ?
C4D C5D H5DB 109.5 . . ?
C4D C5D H5DC 109.5 . . ?
H5DA C5D H5DB 109.5 . . ?
H5DA C5D H5DC 109.5 . . ?
H5DB C5D H5DC 109.5 . . ?
N1D C6D H6DA 108.3 . . ?
N1D C6D H6DB 108.3 . . ?
N1D C6D C7D 116.0(3) . . ?
H6DA C6D H6DB 107.4 . . ?
C7D C6D H6DA 108.3 . . ?
C7D C6D H6DB 108.3 . . ?
C6D C7D H7DA 109.7 . . ?
C6D C7D H7DB 109.7 . . ?
H7DA C7D H7DB 108.2 . . ?
C8D C7D C6D 109.9(3) . . ?
C8D C7D H7DA 109.7 . . ?
C8D C7D H7DB 109.7 . . ?
C7D C8D H8DA 108.9 . . ?
C7D C8D H8DB 108.9 . . ?
H8DA C8D H8DB 107.7 . . ?
C9D C8D C7D 113.4(3) . . ?
C9D C8D H8DA 108.9 . . ?
C9D C8D H8DB 108.9 . . ?
C8D C9D H9DA 109.5 . . ?
C8D C9D H9DB 109.5 . . ?
C8D C9D H9DC 109.5 . . ?
H9DA C9D H9DB 109.5 . . ?
H9DA C9D H9DC 109.5 . . ?
H9DB C9D H9DC 109.5 . . ?
N1D C10D H10C 108.5 . . ?
N1D C10D H10D 108.5 . . ?
N1D C10D C11D 115.2(3) . . ?
H10C C10D H10D 107.5 . . ?
C11D C10D H10C 108.5 . . ?
C11D C10D H10D 108.5 . . ?
C10D C11D H11C 109.7 . . ?
C10D C11D H11D 109.7 . . ?
H11C C11D H11D 108.2 . . ?
C12D C11D C10D 109.8(3) . . ?
C12D C11D H11C 109.7 . . ?
C12D C11D H11D 109.7 . . ?
C11D C12D H12C 109.1 . . ?
C11D C12D H12D 109.1 . . ?
C11D C12D C13D 112.7(4) . . ?
H12C C12D H12D 107.8 . . ?
C13D C12D H12C 109.1 . . ?
C13D C12D H12D 109.1 . . ?
C12D C13D H13D 109.5 . . ?
C12D C13D H13E 109.5 . . ?
C12D C13D H13F 109.5 . . ?
H13D C13D H13E 109.5 . . ?
H13D C13D H13F 109.5 . . ?
H13E C13D H13F 109.5 . . ?
H5C O5 H5D 104.5 . . ?
H2C O2 H2D 109.5 . . ?
H1A O1 H1B 104.5 . . ?
H4A O4 H4B 109.7 . . ?
H6C O6 H6D 109.4 . . ?
H14C O14 H14D 109.5 . . ?
H13G O13 H13H 104.5 . . ?
H3C O3 H3D 104.3 . . ?
H9A O9 H9B 109.4 . . ?
H7A O7 H7B 104.4 . . ?
H8A O8 H8B 104.5 . . ?
H10E O10 H10F 104.5 . . ?
N1D C15E H15C 108.2 . . ?
N1D C15E H15D 108.2 . . ?
H15C C15E H15D 107.3 . . ?
C16E C15E N1D 116.5(4) . . ?
C16E C15E H15C 108.2 . . ?
C16E C15E H15D 108.2 . . ?
C15E C16E H16C 108.0 . . ?
C15E C16E H16D 108.0 . . ?
H16C C16E H16D 107.2 . . ?
C17E C16E C15E 117.4(5) . . ?
C17E C16E H16C 108.0 . . ?
C17E C16E H16D 108.0 . . ?
C16E C17E H17D 108.9 . . ?
C16E C17E H17E 108.9 . . ?
C16E C17E C18E 113.4(6) . . ?
H17D C17E H17E 107.7 . . ?
C18E C17E H17D 108.9 . . ?
C18E C17E H17E 108.9 . . ?
C17E C18E H18A 109.5 . . ?
C17E C18E H18B 109.5 . . ?
C17E C18E H18C 109.5 . . ?
H18A C18E H18B 109.5 . . ?
H18A C18E H18C 109.5 . . ?
H18B C18E H18C 109.5 . . ?
H3E C3 H3F 110(5) . . ?

loop_
_geom_bond_atom_site_label_1
_geom_bond_atom_site_label_2
_geom_bond_distance
_geom_bond_site_symmetry_2
_geom_bond_publ_flag
N1B C2B 1.341(5) . ?
N1B C6B 1.344(5) . ?
C2B H2B 0.9300 . ?
C2B C3B 1.375(5) . ?
C3B H3B 0.9300 . ?
C3B C4B 1.388(5) . ?
C4B C5B 1.395(5) . ?
C4B C7B 1.483(5) . ?
C5B H5B 0.9300 . ?
C5B C6B 1.372(5) . ?
C6B H6B 0.9300 . ?
C7B N8B 1.346(4) . ?
C7B N18B 1.349(4) . ?
N8B C9B 1.358(4) . ?
C9B N10B 1.352(4) . ?
C9B C19B 1.401(5) . ?
N10B C11B 1.351(4) . ?
C11B N12B 1.339(4) . ?
C11B C20B 1.502(5) . ?
N12B C13B 1.365(4) . ?
C13B N14B 1.355(4) . ?
C13B C19B 1.399(5) . ?
N14B C15B 1.339(4) . ?
C15B N16B 1.344(4) . ?
C15B C26B 1.492(5) . ?
N16B C17B 1.353(4) . ?
C17B N18B 1.357(4) . ?
C17B C19B 1.407(5) . ?
C20B C21B 1.377(5) . ?
C20B C25B 1.380(5) . ?
C21B H21B 0.9300 . ?
C21B C22B 1.387(5) . ?
C22B H22B 0.9300 . ?
C22B N23B 1.332(5) . ?
N23B C24B 1.340(5) . ?
C24B H24B 0.9300 . ?
C24B C25B 1.382(5) . ?
C25B H25B 0.9300 . ?
C26B C27B 1.386(5) . ?
C26B C31B 1.385(5) . ?
C27B H27B 0.9300 . ?
C27B C28B 1.383(5) . ?
C28B H28B 0.9300 . ?
C28B N29B 1.345(4) . ?
N29B C30B 1.336(4) . ?
C30B H30B 0.9300 . ?
C30B C31B 1.389(5) . ?
C31B H31B 0.9300 . ?
N1A C2A 1.340(4) . ?
N1A C6A 1.347(4) . ?
C2A H2A 0.9300 . ?
C2A C3A 1.374(5) . ?
C3A H3A 0.9300 . ?
C3A C4A 1.400(5) . ?
C4A C5A 1.389(5) . ?
C4A C7A 1.476(4) . ?
C5A H5A 0.9300 . ?
C5A C6A 1.380(5) . ?
C6A H6A 0.9300 . ?
C7A N8A 1.345(4) . ?
C7A N18A 1.353(4) . ?
N8A C9A 1.353(4) . ?
C9A N10A 1.355(4) . ?
C9A C19A 1.407(4) . ?
N10A C11A 1.343(4) . ?
C11A N12A 1.342(4) . ?
C11A C20A 1.491(5) . ?
N12A C13A 1.345(4) . ?
C13A N14A 1.363(4) . ?
C13A C19A 1.398(4) . ?
N14A C15A 1.345(4) . ?
C15A N16A 1.349(4) . ?
C15A C26A 1.498(5) . ?
N16A C17A 1.353(4) . ?
C17A N18A 1.356(4) . ?
C17A C19A 1.407(5) . ?
C20A C21A 1.389(5) . ?
C20A C25A 1.385(5) . ?
C21A H21A 0.9300 . ?
C21A C22A 1.391(5) . ?
C22A H22A 0.9300 . ?
C22A N23A 1.334(4) . ?
N23A C24A 1.337(5) . ?
C24A H24A 0.9300 . ?
C24A C25A 1.389(5) . ?
C25A H25A 0.9300 . ?
C26A C27A 1.397(5) . ?
C26A C31A 1.394(5) . ?
C27A H27A 0.9300 . ?
C27A C28A 1.378(5) . ?
C28A H28A 0.9300 . ?
C28A N29A 1.339(4) . ?
N29A C30A 1.337(4) . ?
C30A H30A 0.9300 . ?
C30A C31A 1.382(5) . ?
C31A H31A 0.9300 . ?
N1C C2C 1.528(4) . ?
N1C C6C 1.520(4) . ?
N1C C10C 1.526(4) . ?
N1C C14C 1.524(4) . ?
C2C H2CA 0.9700 . ?
C2C H2CB 0.9700 . ?
C2C C3C 1.517(5) . ?
C3C H3CA 0.9700 . ?
C3C H3CB 0.9700 . ?
C3C C4C 1.521(5) . ?
C4C H4CA 0.9700 . ?
C4C H4CB 0.9700 . ?
C4C C5C 1.520(5) . ?
C5C H5CA 0.9600 . ?
C5C H5CB 0.9600 . ?
C5C H5CC 0.9600 . ?
C6C H6CA 0.9700 . ?
C6C H6CB 0.9700 . ?
C6C C7C 1.540(5) . ?
C7C H7CA 0.9700 . ?
C7C H7CB 0.9700 . ?
C7C C8C 1.509(5) . ?
C8C H8CA 0.9700 . ?
C8C H8CB 0.9700 . ?
C8C C9C 1.523(5) . ?
C9C H9CA 0.9600 . ?
C9C H9CB 0.9600 . ?
C9C H9CC 0.9600 . ?
C10C H10A 0.9700 . ?
C10C H10B 0.9700 . ?
C10C C11C 1.521(5) . ?
C11C H11A 0.9700 . ?
C11C H11B 0.9700 . ?
C11C C12C 1.520(5) . ?
C12C H12A 0.9700 . ?
C12C H12B 0.9700 . ?
C12C C13C 1.529(5) . ?
C13C H13A 0.9600 . ?
C13C H13B 0.9600 . ?
C13C H13C 0.9600 . ?
C14C H14A 0.9700 . ?
C14C H14B 0.9700 . ?
C14C C15C 1.521(5) . ?
C15C H15A 0.9700 . ?
C15C H15B 0.9700 . ?
C15C C16C 1.516(5) . ?
C16C H16A 0.9700 . ?
C16C H16B 0.9700 . ?
C16C C17C 1.519(5) . ?
C17C H17A 0.9600 . ?
C17C H17B 0.9600 . ?
C17C H17C 0.9600 . ?
N1D C2D 1.517(5) . ?
N1D C6D 1.516(4) . ?
N1D C10D 1.515(5) . ?
N1D C15E 1.520(5) . ?
C2D H2DA 0.9700 . ?
C2D H2DB 0.9700 . ?
C2D C3D 1.516(5) . ?
C3D H3DA 0.9700 . ?
C3D H3DB 0.9700 . ?
C3D C4D 1.524(5) . ?
C4D H4DA 0.9700 . ?
C4D H4DB 0.9700 . ?
C4D C5D 1.515(6) . ?
C5D H5DA 0.9600 . ?
C5D H5DB 0.9600 . ?
C5D H5DC 0.9600 . ?
C6D H6DA 0.9700 . ?
C6D H6DB 0.9700 . ?
C6D C7D 1.522(5) . ?
C7D H7DA 0.9700 . ?
C7D H7DB 0.9700 . ?
C7D C8D 1.520(5) . ?
C8D H8DA 0.9700 . ?
C8D H8DB 0.9700 . ?
C8D C9D 1.515(5) . ?
C9D H9DA 0.9600 . ?
C9D H9DB 0.9600 . ?
C9D H9DC 0.9600 . ?
C10D H10C 0.9700 . ?
C10D H10D 0.9700 . ?
C10D C11D 1.517(5) . ?
C11D H11C 0.9700 . ?
C11D H11D 0.9700 . ?
C11D C12D 1.515(6) . ?
C12D H12C 0.9700 . ?
C12D H12D 0.9700 . ?
C12D C13D 1.531(6) . ?
C13D H13D 0.9600 . ?
C13D H13E 0.9600 . ?
C13D H13F 0.9600 . ?
O5 H5C 0.8503 . ?
O5 H5D 0.8488 . ?
O2 H2C 0.8507 . ?
O2 H2D 0.8495 . ?
O1 H1A 0.8494 . ?
O1 H1B 0.8488 . ?
O4 H4A 0.8486 . ?
O4 H4B 0.8493 . ?
O6 H6C 0.8505 . ?
O6 H6D 0.8507 . ?
O14 H14C 0.8515 . ?
O14 H14D 0.8498 . ?
O13 H13G 0.8502 . ?
O13 H13H 0.8499 . ?
O3 H3C 0.8512 . ?
O3 H3D 0.8505 . ?
O9 H9A 0.8492 . ?
O9 H9B 0.8510 . ?
O7 H7A 0.8496 . ?
O7 H7B 0.8508 . ?
O8 H8A 0.8503 . ?
O8 H8B 0.8498 . ?
O10 H10E 0.8500 . ?
O10 H10F 0.8497 . ?
C15E H15C 0.9700 . ?
C15E H15D 0.9700 . ?
C15E C16E 1.516(6) . ?
C16E H16C 0.9700 . ?
C16E H16D 0.9700 . ?
C16E C17E 1.385(8) . ?
C17E H17D 0.9700 . ?
C17E H17E 0.9700 . ?
C17E C18E 1.591(9) . ?
C18E H18A 0.9600 . ?
C18E H18B 0.9600 . ?
C18E H18C 0.9600 . ?
C3 H3E 0.97(2) . ?
C3 H3F 0.96(2) . ?

loop_
_geom_torsion_atom_site_label_1
_geom_torsion_atom_site_label_2
_geom_torsion_atom_site_label_3
_geom_torsion_atom_site_label_4
_geom_torsion
_geom_torsion_site_symmetry_1
_geom_torsion_site_symmetry_2
_geom_torsion_site_symmetry_3
_geom_torsion_site_symmetry_4
_geom_torsion_publ_flag
N1B C2B C3B C4B -0.5(6) . . . . ?
C2B N1B C6B C5B -1.4(5) . . . . ?
C2B C3B C4B C5B -0.6(5) . . . . ?
C2B C3B C4B C7B 178.4(3) . . . . ?
C3B C4B C5B C6B 0.6(5) . . . . ?
C3B C4B C7B N8B 3.6(5) . . . . ?
C3B C4B C7B N18B -175.9(3) . . . . ?
C4B C5B C6B N1B 0.4(6) . . . . ?
C4B C7B N8B C9B -178.8(3) . . . . ?
C4B C7B N18B C17B 178.9(3) . . . . ?
C5B C4B C7B N8B -177.4(3) . . . . ?
C5B C4B C7B N18B 3.1(5) . . . . ?
C6B N1B C2B C3B 1.4(6) . . . . ?
C7B C4B C5B C6B -178.4(3) . . . . ?
C7B N8B C9B N10B 178.8(3) . . . . ?
C7B N8B C9B C19B -0.7(5) . . . . ?
N8B C7B N18B C17B -0.5(5) . . . . ?
N8B C9B N10B C11B 178.6(3) . . . . ?
N8B C9B C19B C13B -179.8(3) . . . . ?
N8B C9B C19B C17B 0.8(5) . . . . ?
C9B N10B C11B N12B 1.8(5) . . . . ?
C9B N10B C11B C20B -179.0(3) . . . . ?
N10B C9B C19B C13B 0.7(5) . . . . ?
N10B C9B C19B C17B -178.6(3) . . . . ?
N10B C11B N12B C13B -0.3(5) . . . . ?
N10B C11B C20B C21B -1.7(5) . . . . ?
N10B C11B C20B C25B 176.6(3) . . . . ?
C11B N12B C13B N14B 177.8(3) . . . . ?
C11B N12B C13B C19B -1.1(5) . . . . ?
C11B C20B C21B C22B 178.6(3) . . . . ?
C11B C20B C25B C24B -178.1(3) . . . . ?
N12B C11B C20B C21B 177.6(3) . . . . ?
N12B C11B C20B C25B -4.1(5) . . . . ?
N12B C13B N14B C15B 179.9(3) . . . . ?
N12B C13B C19B C9B 0.9(5) . . . . ?
N12B C13B C19B C17B -179.8(3) . . . . ?
C13B N14B C15B N16B 0.0(5) . . . . ?
C13B N14B C15B C26B 178.5(3) . . . . ?
N14B C13B C19B C9B -178.0(3) . . . . ?
N14B C13B C19B C17B 1.3(5) . . . . ?
N14B C15B N16B C17B 1.0(5) . . . . ?
N14B C15B C26B C27B -163.8(3) . . . . ?
N14B C15B C26B C31B 14.7(5) . . . . ?
C15B N16B C17B N18B 179.0(3) . . . . ?
C15B N16B C17B C19B -0.8(5) . . . . ?
C15B C26B C27B C28B 176.1(3) . . . . ?
C15B C26B C31B C30B -176.9(3) . . . . ?
N16B C15B C26B C27B 14.9(5) . . . . ?
N16B C15B C26B C31B -166.6(3) . . . . ?
N16B C17B N18B C7B -179.3(3) . . . . ?
N16B C17B C19B C9B 179.1(3) . . . . ?
N16B C17B C19B C13B -0.3(5) . . . . ?
N18B C7B N8B C9B 0.6(5) . . . . ?
N18B C17B C19B C9B -0.7(5) . . . . ?
N18B C17B C19B C13B 179.9(3) . . . . ?
C19B C9B N10B C11B -1.9(5) . . . . ?
C19B C13B N14B C15B -1.2(5) . . . . ?
C19B C17B N18B C7B 0.5(5) . . . . ?
C20B C11B N12B C13B -179.5(3) . . . . ?
C20B C21B C22B N23B -0.9(6) . . . . ?
C21B C20B C25B C24B 0.2(5) . . . . ?
C21B C22B N23B C24B 0.9(6) . . . . ?
C22B N23B C24B C25B -0.4(6) . . . . ?
N23B C24B C25B C20B -0.1(6) . . . . ?
C25B C20B C21B C22B 0.3(5) . . . . ?
C26B C15B N16B C17B -177.5(3) . . . . ?
C26B C27B C28B N29B 1.0(6) . . . . ?
C27B C26B C31B C30B 1.7(5) . . . . ?
C27B C28B N29B C30B 1.3(5) . . . . ?
C28B N29B C30B C31B -2.1(5) . . . . ?
N29B C30B C31B C26B 0.7(5) . . . . ?
C31B C26B C27B C28B -2.4(5) . . . . ?
N1A C2A C3A C4A 0.6(6) . . . . ?
C2A N1A C6A C5A -2.0(5) . . . . ?
C2A C3A C4A C5A -2.2(5) . . . . ?
C2A C3A C4A C7A 178.6(3) . . . . ?
C3A C4A C5A C6A 1.7(5) . . . . ?
C3A C4A C7A N8A 7.7(5) . . . . ?
C3A C4A C7A N18A -172.0(3) . . . . ?
C4A C5A C6A N1A 0.4(5) . . . . ?
C4A C7A N8A C9A 178.7(3) . . . . ?
C4A C7A N18A C17A -176.1(3) . . . . ?
C5A C4A C7A N8A -171.5(3) . . . . ?
C5A C4A C7A N18A 8.9(5) . . . . ?
C6A N1A C2A C3A 1.5(5) . . . . ?
C7A C4A C5A C6A -179.1(3) . . . . ?
C7A N8A C9A N10A 177.8(3) . . . . ?
C7A N8A C9A C19A -1.7(5) . . . . ?
N8A C7A N18A C17A 4.3(5) . . . . ?
N8A C9A N10A C11A 179.1(3) . . . . ?
N8A C9A C19A C13A -177.9(3) . . . . ?
N8A C9A C19A C17A 2.3(5) . . . . ?
C9A N10A C11A N12A 0.5(5) . . . . ?
C9A N10A C11A C20A 179.6(3) . . . . ?
N10A C9A C19A C13A 2.6(5) . . . . ?
N10A C9A C19A C17A -177.2(3) . . . . ?
N10A C11A N12A C13A -0.7(5) . . . . ?
N10A C11A C20A C21A 5.5(5) . . . . ?
N10A C11A C20A C25A -174.8(3) . . . . ?
C11A N12A C13A N14A -178.2(3) . . . . ?
C11A N12A C13A C19A 1.8(5) . . . . ?
C11A C20A C21A C22A 179.5(3) . . . . ?
C11A C20A C25A C24A -179.9(3) . . . . ?
N12A C11A C20A C21A -175.2(3) . . . . ?
N12A C11A C20A C25A 4.5(5) . . . . ?
N12A C13A N14A C15A -177.7(3) . . . . ?
N12A C13A C19A C9A -2.8(5) . . . . ?
N12A C13A C19A C17A 176.9(3) . . . . ?
C13A N14A C15A N16A 0.5(5) . . . . ?
C13A N14A C15A C26A -177.3(3) . . . . ?
N14A C13A C19A C9A 177.1(3) . . . . ?
N14A C13A C19A C17A -3.1(5) . . . . ?
N14A C15A N16A C17A -2.4(5) . . . . ?
N14A C15A C26A C27A 162.2(3) . . . . ?
N14A C15A C26A C31A -14.4(5) . . . . ?
C15A N16A C17A N18A -178.0(3) . . . . ?
C15A N16A C17A C19A 1.5(5) . . . . ?
C15A C26A C27A C28A -175.6(3) . . . . ?
C15A C26A C31A C30A 176.0(3) . . . . ?
N16A C15A C26A C27A -15.9(5) . . . . ?
N16A C15A C26A C31A 167.5(3) . . . . ?
N16A C17A N18A C7A 176.2(3) . . . . ?
N16A C17A C19A C9A -179.2(3) . . . . ?
N16A C17A C19A C13A 1.0(5) . . . . ?
N18A C7A N8A C9A -1.7(5) . . . . ?
N18A C17A C19A C9A 0.4(5) . . . . ?
N18A C17A C19A C13A -179.4(3) . . . . ?
C19A C9A N10A C11A -1.4(5) . . . . ?
C19A C13A N14A C15A 2.3(5) . . . . ?
C19A C17A N18A C7A -3.3(5) . . . . ?
C20A C11A N12A C13A -179.8(3) . . . . ?
C20A C21A C22A N23A 1.1(6) . . . . ?
C21A C20A C25A C24A -0.2(5) . . . . ?
C21A C22A N23A C24A -1.5(6) . . . . ?
C22A N23A C24A C25A 1.1(6) . . . . ?
N23A C24A C25A C20A -0.2(6) . . . . ?
C25A C20A C21A C22A -0.2(5) . . . . ?
C26A C15A N16A C17A 175.3(3) . . . . ?
C26A C27A C28A N29A -0.2(6) . . . . ?
C27A C26A C31A C30A -0.7(5) . . . . ?
C27A C28A N29A C30A -1.0(5) . . . . ?
C28A N29A C30A C31A 1.4(5) . . . . ?
N29A C30A C31A C26A -0.6(5) . . . . ?
C31A C26A C27A C28A 1.1(5) . . . . ?
N1C C2C C3C C4C 176.9(3) . . . . ?
N1C C6C C7C C8C 91.0(4) . . . . ?
N1C C10C C11C C12C 69.3(5) . . . . ?
N1C C14C C15C C16C -173.3(3) . . . . ?
C2C N1C C6C C7C -58.6(4) . . . . ?
C2C N1C C10C C11C 165.5(3) . . . . ?
C2C N1C C14C C15C 58.0(4) . . . . ?
C2C C3C C4C C5C -175.5(3) . . . . ?
C6C N1C C2C C3C -63.3(4) . . . . ?
C6C N1C C10C C11C 44.3(4) . . . . ?
C6C N1C C14C C15C 179.3(3) . . . . ?
C6C C7C C8C C9C 167.0(3) . . . . ?
C10C N1C C2C C3C 177.0(3) . . . . ?
C10C N1C C6C C7C 59.6(4) . . . . ?
C10C N1C C14C C15C -60.8(4) . . . . ?
C10C C11C C12C C13C 166.6(3) . . . . ?
C14C N1C C2C C3C 54.9(4) . . . . ?
C14C N1C C6C C7C -178.6(3) . . . . ?
C14C N1C C10C C11C -74.0(4) . . . . ?
C14C C15C C16C C17C -176.4(3) . . . . ?
N1D C2D C3D C4D -179.5(3) . . . . ?
N1D C6D C7D C8D -171.9(3) . . . . ?
N1D C10D C11D C12D -179.8(3) . . . . ?
N1D C15E C16E C17E -105.9(8) . . . . ?
C2D N1D C6D C7D 58.4(4) . . . . ?
C2D N1D C10D C11D -177.3(3) . . . . ?
C2D N1D C15E C16E -61.2(5) . . . . ?
C2D C3D C4D C5D 170.7(4) . . . . ?
C6D N1D C2D C3D 54.7(4) . . . . ?
C6D N1D C10D C11D -57.5(4) . . . . ?
C6D N1D C15E C16E 178.1(4) . . . . ?
C6D C7D C8D C9D -178.5(4) . . . . ?
C10D N1D C2D C3D 174.0(3) . . . . ?
C10D N1D C6D C7D -58.9(4) . . . . ?
C10D N1D C15E C16E 57.9(5) . . . . ?
C10D C11D C12D C13D 177.6(4) . . . . ?
C15E N1D C2D C3D -63.7(4) . . . . ?
C15E N1D C6D C7D 179.7(3) . . . . ?
C15E N1D C10D C11D 60.8(4) . . . . ?
C15E C16E C17E C18E -165.8(6) . . . . ?
